data_1551508
loop_
_publ_author_name
'Zi-Shuo Yao'
'Masaki Mito'
'Takashi Kamachi'
'Yoshihito Shiota'
'Kazunari Yoshizawa'
'Nobuaki Azuma'
'Yuji Miyazaki'
'Kazuyuki Takahashi'
'Kuirun Zhang'
'Takumi Nakanishi'
'Soonchul Kang'
'Shinji Kanegawa'
'Osamu Sato'

_publ_section_title
;
 Molecular motor-driven abrupt anisotropic shape change in a single
 crystal of a Ni complex
;
_journal_name_full 'Nature Chemistry'
_journal_page_first 1079
_journal_page_last 1083
_journal_paper_doi 10.1038/nchem.2092
_journal_volume 6
_journal_year 2014
_chemical_formula_sum 'C8 H23.5 N6 Ni O4'
_chemical_formula_weight 326.54
_space_group_crystal_system monoclinic
_space_group_IT_number 14
_space_group_name_Hall '-P 2yn'
_space_group_name_H-M_alt 'P 1 21/n 1'
_atom_sites_solution_hydrogens geom
_cell_angle_alpha 90
_cell_angle_beta 94.028(5)
_cell_angle_gamma 90
_cell_formula_units_Z 4
_cell_length_a 9.257(2)
_cell_length_b 14.963(3)
_cell_length_c 9.967(2)
_cell_measurement_reflns_used 3996
_cell_measurement_temperature 243(2)
_cell_measurement_theta_max 30.48
_cell_measurement_theta_min 2.46
_cell_volume 1377.1(5)
_computing_cell_refinement CrystalClear
_computing_data_collection 'CrystalClear (Rigaku Inc., 2008)'
_computing_data_reduction CrystalClear
_computing_structure_refinement 'SHELXL-2013 (Sheldrick, 2013)'
_computing_structure_solution 'SHELXS97 (Sheldrick, 2008)'
_diffrn_ambient_temperature 243(2)
_diffrn_detector_area_resol_mean 14.222
_diffrn_measured_fraction_theta_full 0.986
_diffrn_measured_fraction_theta_max 0.987
_diffrn_measurement_device_type 'Rigaku Saturn724'
_diffrn_measurement_method \w
_diffrn_radiation_type MoK\a
_diffrn_radiation_wavelength 0.71075
_diffrn_reflns_av_R_equivalents 0.0282
_diffrn_reflns_av_unetI/netI 0.0265
_diffrn_reflns_Laue_measured_fraction_full 0.986
_diffrn_reflns_Laue_measured_fraction_max 0.987
_diffrn_reflns_limit_h_max 11
_diffrn_reflns_limit_h_min -10
_diffrn_reflns_limit_k_max 17
_diffrn_reflns_limit_k_min -18
_diffrn_reflns_limit_l_max 10
_diffrn_reflns_limit_l_min -12
_diffrn_reflns_number 7538
_diffrn_reflns_point_group_measured_fraction_full 0.986
_diffrn_reflns_point_group_measured_fraction_max 0.987
_diffrn_reflns_theta_full 25.242
_diffrn_reflns_theta_max 26.495
_diffrn_reflns_theta_min 2.460
_diffrn_source 'fine-focus sealed tube'
_exptl_absorpt_coefficient_mu 1.430
_exptl_absorpt_correction_T_max 0.8821
_exptl_absorpt_correction_T_min 0.6987
_exptl_absorpt_correction_type multi-scan
_exptl_absorpt_process_details 'REQAB (Rigaku, 1998)'
_exptl_crystal_colour purple
_exptl_crystal_density_diffrn 1.575
_exptl_crystal_density_method 'not measured'
_exptl_crystal_description prism
_exptl_crystal_F_000 694
_exptl_crystal_size_max 0.270
_exptl_crystal_size_mid 0.090
_exptl_crystal_size_min 0.090
_refine_diff_density_max 1.204
_refine_diff_density_min -0.646
_refine_diff_density_rms 0.136
_refine_ls_extinction_coef 0.044(4)
_refine_ls_extinction_expression Fc^*^=kFc[1+0.001xFc^2^\l^3^/sin(2\q)]^-1/4^
_refine_ls_extinction_method SHELXL
_refine_ls_goodness_of_fit_ref 1.140
_refine_ls_hydrogen_treatment constr
_refine_ls_matrix_type full
_refine_ls_number_parameters 173
_refine_ls_number_reflns 2818
_refine_ls_number_restraints 0
_refine_ls_restrained_S_all 1.140
_refine_ls_R_factor_all 0.0486
_refine_ls_R_factor_gt 0.0466
_refine_ls_shift/su_max 0.001
_refine_ls_shift/su_mean 0.000
_refine_ls_structure_factor_coef Fsqd
_refine_ls_weighting_details 'w=1/[\s^2^(Fo^2^)+(0.1000P)^2^] where P=(Fo^2^+2Fc^2^)/3'
_refine_ls_weighting_scheme calc
_refine_ls_wR_factor_gt 0.1328
_refine_ls_wR_factor_ref 0.1370
_reflns_Friedel_coverage 0.000
_reflns_Friedel_fraction_full .
_reflns_Friedel_fraction_max .
_reflns_number_gt 2665
_reflns_number_total 2818
_reflns_threshold_expression 'I > 2\s(I)'
_cod_data_source_file nchem.2092-s4.cif
_cod_data_source_block 1_at_243_K_LT_phase
_cod_original_cell_volume 1377.2(5)
_cod_original_sg_symbol_H-M 'P 21/n'
_cod_original_formula_sum 'C8 H23.50 N6 Ni O4'
_cod_database_code 1551508
_shelx_space_group_comment
;
The symmetry employed for this shelxl refinement is uniquely defined
by the following loop, which should always be used as a source of
symmetry information in preference to the above space-group names.
They are only intended as comments.
;
_shelx_estimated_absorpt_t_min 0.699
_shelx_estimated_absorpt_t_max 0.882
_shelxl_version_number 2013-4

loop_
_space_group_symop_operation_xyz
'x, y, z'
'-x+1/2, y+1/2, -z+1/2'
'-x, -y, -z'
'x-1/2, -y-1/2, z-1/2'

loop_
_atom_site_label
_atom_site_type_symbol
_atom_site_fract_x
_atom_site_fract_y
_atom_site_fract_z
_atom_site_U_iso_or_equiv
_atom_site_adp_type
_atom_site_occupancy
_atom_site_site_symmetry_order
_atom_site_calc_flag
_atom_site_refinement_flags_posn
_atom_site_refinement_flags_adp
_atom_site_refinement_flags_occupancy
_atom_site_disorder_assembly
_atom_site_disorder_group
Ni1 Ni 0.95634(3) 0.17928(2) 0.24905(2) 0.02656(19) Uani 1 1 d . . . . .
O1 O 1.3673(2) 0.28190(16) 0.14242(17) 0.0650(6) Uani 1 1 d . . . . .
O2 O 1.3760(2) 0.29796(14) 0.36420(16) 0.0509(5) Uani 1 1 d . . . . .
O3 O 1.5941(2) 0.39446(15) 0.13250(18) 0.0664(6) Uani 1 1 d . . . . .
O4 O 1.62684(18) 0.39043(13) 0.35356(16) 0.0482(4) Uani 1 1 d . . . . .
N1 N 0.7516(2) 0.18231(11) 0.1335(2) 0.0343(5) Uani 1 1 d . . . . .
H1A H 0.7027 0.2395 0.1462 0.041 Uiso 1 1 calc R U . . .
H1B H 0.7657 0.1750 0.0376 0.041 Uiso 1 1 calc R U . . .
N2 N 0.8391(2) 0.09574(13) 0.37582(17) 0.0348(4) Uani 1 1 d . . . . .
H2A H 0.8690 0.0333 0.3669 0.042 Uiso 1 1 calc R U . . .
H2B H 0.8574 0.1137 0.4700 0.042 Uiso 1 1 calc R U . . .
N3 N 1.0439(2) 0.27507(13) 0.12169(17) 0.0349(4) Uani 1 1 d . . . . .
H3A H 1.1498 0.2713 0.1284 0.042 Uiso 1 1 calc R U . . .
H3B H 1.0089 0.2642 0.0280 0.042 Uiso 1 1 calc R U . . .
N4 N 0.9162(2) 0.29494(13) 0.36689(18) 0.0358(4) Uani 1 1 d . . . . .
H4A H 0.8138 0.3119 0.3558 0.043 Uiso 1 1 calc R U . . .
H4B H 0.9418 0.2834 0.4624 0.043 Uiso 1 1 calc R U . . .
N5 N 1.0290(2) 0.07618(12) 0.12514(17) 0.0343(4) Uani 1 1 d . . . . .
H5A H 0.9718 0.0219 0.1361 0.041 Uiso 1 1 calc R U . . .
H5B H 1.0178 0.0944 0.0305 0.041 Uiso 1 1 calc R U . . .
N6 N 1.1542(2) 0.15235(14) 0.36044(17) 0.0342(4) Uani 1 1 d . . . . .
H6A H 1.2247 0.1995 0.3452 0.041 Uiso 1 1 calc R U . . .
H6B H 1.1392 0.1503 0.4568 0.041 Uiso 1 1 calc R U . . .
C1 C 0.6652(2) 0.10852(16) 0.1815(2) 0.0409(5) Uani 1 1 d . . . . .
H1C H 0.6969 0.0519 0.1439 0.049 Uiso 1 1 calc R U . . .
H1D H 0.5628 0.1174 0.1527 0.049 Uiso 1 1 calc R U . . .
C2 C 0.6847(3) 0.10576(17) 0.3334(2) 0.0422(5) Uani 1 1 d . . . . .
H2C H 0.6474 0.1610 0.3709 0.051 Uiso 1 1 calc R U . . .
H2D H 0.6300 0.0555 0.3673 0.051 Uiso 1 1 calc R U . . .
C3 C 0.9973(3) 0.36380(15) 0.1647(3) 0.0438(6) Uani 1 1 d . . . . .
H3C H 0.8971 0.3750 0.1303 0.053 Uiso 1 1 calc R U . . .
H3D H 1.0591 0.4101 0.1292 0.053 Uiso 1 1 calc R U . . .
C4 C 1.0084(3) 0.36647(14) 0.3165(2) 0.0410(5) Uani 1 1 d . . . . .
H4C H 1.1092 0.3575 0.3507 0.049 Uiso 1 1 calc R U . . .
H4D H 0.9763 0.4248 0.3477 0.049 Uiso 1 1 calc R U . . .
C5 C 1.1820(3) 0.05892(17) 0.1648(2) 0.0448(6) Uani 1 1 d . . . . .
H5C H 1.2426 0.1025 0.1216 0.054 Uiso 1 1 calc R U . . .
H5D H 1.2084 -0.0009 0.1351 0.054 Uiso 1 1 calc R U . . .
C6 C 1.2081(3) 0.06569(16) 0.3156(2) 0.0425(5) Uani 1 1 d . . . . .
H6C H 1.1577 0.0171 0.3588 0.051 Uiso 1 1 calc R U . . .
H6D H 1.3119 0.0604 0.3412 0.051 Uiso 1 1 calc R U . . .
C7 C 1.4224(3) 0.31068(15) 0.25080(19) 0.0330(5) Uani 1 1 d . . . . .
C8 C 1.5594(2) 0.36948(15) 0.24511(18) 0.0324(5) Uani 1 1 d . . . . .

loop_
_atom_site_aniso_label
_atom_site_aniso_U_11
_atom_site_aniso_U_22
_atom_site_aniso_U_33
_atom_site_aniso_U_23
_atom_site_aniso_U_13
_atom_site_aniso_U_12
Ni1 0.0327(3) 0.0271(3) 0.0199(2) 0.00017(7) 0.00235(14) -0.00153(8)
O1 0.0579(12) 0.1020(17) 0.0351(10) -0.0171(10) 0.0042(8) -0.0346(11)
O2 0.0505(11) 0.0740(12) 0.0290(9) 0.0063(8) 0.0080(7) -0.0147(9)
O3 0.0928(16) 0.0732(13) 0.0361(10) -0.0073(8) 0.0245(9) -0.0377(12)
O4 0.0404(9) 0.0642(11) 0.0394(9) -0.0112(7) -0.0025(7) -0.0049(8)
N1 0.0367(11) 0.0385(11) 0.0276(10) -0.0002(6) 0.0004(8) 0.0012(7)
N2 0.0427(10) 0.0390(10) 0.0232(8) 0.0033(7) 0.0046(7) -0.0012(8)
N3 0.0412(11) 0.0361(10) 0.0271(9) 0.0054(7) 0.0020(7) -0.0060(8)
N4 0.0415(11) 0.0361(9) 0.0296(9) -0.0038(7) 0.0002(7) 0.0034(8)
N5 0.0440(11) 0.0335(9) 0.0259(9) -0.0036(6) 0.0053(7) -0.0021(8)
N6 0.0381(10) 0.0365(10) 0.0275(9) 0.0021(7) -0.0017(7) 0.0000(8)
C1 0.0361(12) 0.0483(13) 0.0380(12) -0.0020(9) -0.0007(9) -0.0054(10)
C2 0.0425(13) 0.0484(13) 0.0371(12) 0.0032(9) 0.0126(9) -0.0025(10)
C3 0.0506(15) 0.0333(12) 0.0471(13) 0.0085(9) 0.0002(10) -0.0038(10)
C4 0.0480(14) 0.0319(11) 0.0424(12) -0.0077(8) -0.0023(10) -0.0012(9)
C5 0.0442(14) 0.0478(13) 0.0434(13) -0.0042(10) 0.0098(10) 0.0091(11)
C6 0.0439(13) 0.0411(12) 0.0420(13) 0.0035(9) -0.0008(9) 0.0091(10)
C7 0.0350(11) 0.0393(12) 0.0246(11) 0.0007(7) 0.0024(7) 0.0014(9)
C8 0.0346(11) 0.0315(11) 0.0318(12) -0.0049(7) 0.0076(9) 0.0057(8)

loop_
_atom_type_symbol
_atom_type_description
_atom_type_scat_dispersion_real
_atom_type_scat_dispersion_imag
_atom_type_scat_source
C C 0.0033 0.0016 'International Tables Vol C Tables 4.2.6.8 and 6.1.1.4'
H H 0.0000 0.0000 'International Tables Vol C Tables 4.2.6.8 and 6.1.1.4'
N N 0.0061 0.0033 'International Tables Vol C Tables 4.2.6.8 and 6.1.1.4'
O O 0.0106 0.0060 'International Tables Vol C Tables 4.2.6.8 and 6.1.1.4'
Ni Ni 0.3393 1.1124 'International Tables Vol C Tables 4.2.6.8 and 6.1.1.4'

loop_
_geom_angle_atom_site_label_1
_geom_angle_atom_site_label_2
_geom_angle_atom_site_label_3
_geom_angle
_geom_angle_site_symmetry_1
_geom_angle_site_symmetry_3
N5 Ni1 N3 89.59(8) . .
N5 Ni1 N6 82.43(8) . .
N3 Ni1 N6 95.18(8) . .
N5 Ni1 N2 96.58(7) . .
N3 Ni1 N2 171.08(7) . .
N6 Ni1 N2 92.02(7) . .
N5 Ni1 N4 170.21(8) . .
N3 Ni1 N4 82.51(7) . .
N6 Ni1 N4 92.48(8) . .
N2 Ni1 N4 91.94(7) . .
N5 Ni1 N1 90.41(7) . .
N3 Ni1 N1 91.41(7) . .
N6 Ni1 N1 170.22(7) . .
N2 Ni1 N1 82.14(7) . .
N4 Ni1 N1 95.55(7) . .
C1 N1 Ni1 106.91(14) . .
C1 N1 H1A 110.3 . .
Ni1 N1 H1A 110.3 . .
C1 N1 H1B 110.3 . .
Ni1 N1 H1B 110.3 . .
H1A N1 H1B 108.6 . .
C2 N2 Ni1 107.20(13) . .
C2 N2 H2A 110.3 . .
Ni1 N2 H2A 110.3 . .
C2 N2 H2B 110.3 . .
Ni1 N2 H2B 110.3 . .
H2A N2 H2B 108.5 . .
C3 N3 Ni1 107.75(14) . .
C3 N3 H3A 110.2 . .
Ni1 N3 H3A 110.2 . .
C3 N3 H3B 110.2 . .
Ni1 N3 H3B 110.2 . .
H3A N3 H3B 108.5 . .
C4 N4 Ni1 105.81(13) . .
C4 N4 H4A 110.6 . .
Ni1 N4 H4A 110.6 . .
C4 N4 H4B 110.6 . .
Ni1 N4 H4B 110.6 . .
H4A N4 H4B 108.7 . .
C5 N5 Ni1 108.15(14) . .
C5 N5 H5A 110.1 . .
Ni1 N5 H5A 110.1 . .
C5 N5 H5B 110.1 . .
Ni1 N5 H5B 110.1 . .
H5A N5 H5B 108.4 . .
C6 N6 Ni1 107.98(14) . .
C6 N6 H6A 110.1 . .
Ni1 N6 H6A 110.1 . .
C6 N6 H6B 110.1 . .
Ni1 N6 H6B 110.1 . .
H6A N6 H6B 108.4 . .
N1 C1 C2 108.55(18) . .
N1 C1 H1C 110.0 . .
C2 C1 H1C 110.0 . .
N1 C1 H1D 110.0 . .
C2 C1 H1D 110.0 . .
H1C C1 H1D 108.4 . .
N2 C2 C1 109.62(16) . .
N2 C2 H2C 109.7 . .
C1 C2 H2C 109.7 . .
N2 C2 H2D 109.7 . .
C1 C2 H2D 109.7 . .
H2C C2 H2D 108.2 . .
N3 C3 C4 108.39(17) . .
N3 C3 H3C 110.0 . .
C4 C3 H3C 110.0 . .
N3 C3 H3D 110.0 . .
C4 C3 H3D 110.0 . .
H3C C3 H3D 108.4 . .
N4 C4 C3 108.71(17) . .
N4 C4 H4C 109.9 . .
C3 C4 H4C 109.9 . .
N4 C4 H4D 109.9 . .
C3 C4 H4D 109.9 . .
H4C C4 H4D 108.3 . .
N5 C5 C6 109.95(18) . .
N5 C5 H5C 109.7 . .
C6 C5 H5C 109.7 . .
N5 C5 H5D 109.7 . .
C6 C5 H5D 109.7 . .
H5C C5 H5D 108.2 . .
N6 C6 C5 109.14(18) . .
N6 C6 H6C 109.9 . .
C5 C6 H6C 109.9 . .
N6 C6 H6D 109.9 . .
C5 C6 H6D 109.9 . .
H6C C6 H6D 108.3 . .
O1 C7 O2 126.1(3) . .
O1 C7 C8 117.0(2) . .
O2 C7 C8 116.96(19) . .
O3 C8 O4 124.0(2) . .
O3 C8 C7 117.85(19) . .
O4 C8 C7 118.14(18) . .

loop_
_geom_bond_atom_site_label_1
_geom_bond_atom_site_label_2
_geom_bond_distance
_geom_bond_site_symmetry_2
Ni1 N5 2.1152(17) .
Ni1 N3 2.1135(18) .
Ni1 N6 2.1129(18) .
Ni1 N2 2.1282(18) .
Ni1 N4 2.1386(19) .
Ni1 N1 2.148(2) .
O1 C7 1.239(3) .
O2 C7 1.251(3) .
O3 C8 1.246(3) .
O4 C8 1.250(2) .
N1 C1 1.464(3) .
N1 H1A 0.9800 .
N1 H1B 0.9800 .
N2 C2 1.470(3) .
N2 H2A 0.9800 .
N2 H2B 0.9800 .
N3 C3 1.469(3) .
N3 H3A 0.9800 .
N3 H3B 0.9800 .
N4 C4 1.479(3) .
N4 H4A 0.9800 .
N4 H4B 0.9800 .
N5 C5 1.466(3) .
N5 H5A 0.9800 .
N5 H5B 0.9800 .
N6 C6 1.470(3) .
N6 H6A 0.9800 .
N6 H6B 0.9800 .
C1 C2 1.513(3) .
C1 H1C 0.9800 .
C1 H1D 0.9800 .
C2 H2C 0.9800 .
C2 H2D 0.9800 .
C3 C4 1.510(4) .
C3 H3C 0.9800 .
C3 H3D 0.9800 .
C4 H4C 0.9800 .
C4 H4D 0.9800 .
C5 C6 1.509(3) .
C5 H5C 0.9800 .
C5 H5D 0.9800 .
C6 H6C 0.9800 .
C6 H6D 0.9800 .
C7 C8 1.548(3) .

loop_
_geom_torsion_atom_site_label_1
_geom_torsion_atom_site_label_2
_geom_torsion_atom_site_label_3
_geom_torsion_atom_site_label_4
_geom_torsion
_geom_torsion_site_symmetry_1
_geom_torsion_site_symmetry_2
_geom_torsion_site_symmetry_3
_geom_torsion_site_symmetry_4
Ni1 N1 C1 C2 42.5(2) . . . .
Ni1 N2 C2 C1 41.0(2) . . . .
N1 C1 C2 N2 -57.5(2) . . . .
Ni1 N3 C3 C4 41.4(2) . . . .
Ni1 N4 C4 C3 43.87(19) . . . .
N3 C3 C4 N4 -58.6(2) . . . .
Ni1 N5 C5 C6 38.2(2) . . . .
Ni1 N6 C6 C5 40.4(2) . . . .
N5 C5 C6 N6 -53.6(3) . . . .
O1 C7 C8 O3 9.7(3) . . . .
O2 C7 C8 O3 -169.0(2) . . . .
O1 C7 C8 O4 -171.6(2) . . . .
O2 C7 C8 O4 9.6(3) . . . .
